data_4341210
loop_
_publ_author_name
'Zhang, Sheng'
'Yang, Yang'
'Xia, Zheng-Qiang'
'Liu, Xiang-Yu'
'Yang, Qi'
'Wei, Qing'
'Xie, Gang'
'Chen, San-Ping'
'Gao, Sheng-Li'

_publ_section_title
;
 Eu-MOFs with 2-(4-Carboxyphenyl)imidazo[4,5-f]-1,10-phenanthroline and
 Ditopic Carboxylates as Coligands: Synthesis, Structure, High
 Thermostability, and Luminescence Properties.
;
_journal_issue 20
_journal_name_full 'Inorganic chemistry'
_journal_page_first 10952
_journal_page_last 10963
_journal_paper_doi 10.1021/ic501253c
_journal_volume 53
_journal_year 2014
_chemical_formula_moiety 'C28 H15 Eu N4 O6'
_chemical_formula_sum 'C28 H15 Eu N4 O6'
_chemical_formula_weight 655.40
_chemical_name_systematic
; 
 ? 
;
_space_group_IT_number 15
_symmetry_cell_setting monoclinic
_symmetry_space_group_name_Hall '-C 2yc'
_symmetry_space_group_name_H-M 'C 1 2/c 1'
_atom_sites_solution_hydrogens geom
_atom_sites_solution_primary direct
_atom_sites_solution_secondary difmap
_audit_creation_method SHELXL-97
_cell_angle_alpha 90.00
_cell_angle_beta 95.3670(10)
_cell_angle_gamma 90.00
_cell_formula_units_Z 8
_cell_length_a 24.1650(15)
_cell_length_b 11.2586(7)
_cell_length_c 20.1253(12)
_cell_measurement_reflns_used 4001
_cell_measurement_temperature 296(2)
_cell_measurement_theta_max 25.66
_cell_measurement_theta_min 2.28
_cell_volume 5451.4(6)
_computing_structure_refinement 'SHELXL-97 (Sheldrick, 1997)'
_computing_structure_solution 'SHELXS-97 (Sheldrick, 1990)'
_diffrn_ambient_temperature 296(2)
_diffrn_measured_fraction_theta_full 0.995
_diffrn_measured_fraction_theta_max 0.995
_diffrn_measurement_device_type 'Bruker APEX-II CCD'
_diffrn_measurement_method '\f and \w scans'
_diffrn_radiation_monochromator graphite
_diffrn_radiation_source 'fine-focus sealed tube'
_diffrn_radiation_type MoK\a
_diffrn_radiation_wavelength 0.71073
_diffrn_reflns_av_R_equivalents 0.0362
_diffrn_reflns_av_sigmaI/netI 0.0456
_diffrn_reflns_limit_h_max 27
_diffrn_reflns_limit_h_min -29
_diffrn_reflns_limit_k_max 13
_diffrn_reflns_limit_k_min -13
_diffrn_reflns_limit_l_max 24
_diffrn_reflns_limit_l_min -15
_diffrn_reflns_number 14428
_diffrn_reflns_theta_full 26.05
_diffrn_reflns_theta_max 26.05
_diffrn_reflns_theta_min 1.69
_diffrn_standards_number 0
_exptl_absorpt_coefficient_mu 2.349
_exptl_absorpt_correction_T_max 0.671
_exptl_absorpt_correction_T_min 0.434
_exptl_absorpt_correction_type multi-scan
_exptl_crystal_colour black
_exptl_crystal_density_diffrn 1.597
_exptl_crystal_density_method 'not measured'
_exptl_crystal_description block
_exptl_crystal_F_000 2576
_exptl_crystal_size_max 0.41
_exptl_crystal_size_mid 0.30
_exptl_crystal_size_min 0.17
_refine_diff_density_max 2.060
_refine_diff_density_min -1.540
_refine_diff_density_rms 0.373
_refine_ls_extinction_method none
_refine_ls_goodness_of_fit_ref 1.066
_refine_ls_hydrogen_treatment constr
_refine_ls_matrix_type full
_refine_ls_number_parameters 354
_refine_ls_number_reflns 5367
_refine_ls_number_restraints 0
_refine_ls_restrained_S_all 1.066
_refine_ls_R_factor_all 0.0507
_refine_ls_R_factor_gt 0.0390
_refine_ls_shift/su_max 0.003
_refine_ls_shift/su_mean 0.000
_refine_ls_structure_factor_coef Fsqd
_refine_ls_weighting_details 'calc w=1/[\s^2^(Fo^2^)+(0.1100P)^2^+0.4237P] where P=(Fo^2^+2Fc^2^)/3'
_refine_ls_weighting_scheme calc
_refine_ls_wR_factor_gt 0.1343
_refine_ls_wR_factor_ref 0.1578
_reflns_number_gt 4479
_reflns_number_total 5367
_reflns_threshold_expression >2sigma(I)
_cod_data_source_file ic501253c_si_002.cif
_cod_data_source_block xb5988_0m
_cod_depositor_comments
;
The following automatic conversions were performed:

'_symmetry_cell_setting' value 'Monoclinic' changed to 'monoclinic'
according to
/home/saulius/struct/COD-crude-data--automatic-downloads/rss-feeds/ACS/lib/dictionaries/cif_core.dic
dictionary named 'cif_core.dic' version 2.4.2 from 2011-04-26.

Automatic conversion script
Id: cif_fix_values 2827 2014-09-09 07:05:25Z andrius 

 Adding full bibliography for 4341208--4341212.cif.
;
_cod_original_sg_symbol_H-M 'C2/c  '
_cod_database_code 4341210

loop_
_symmetry_equiv_pos_as_xyz
'x, y, z'
'-x, y, -z+1/2'
'x+1/2, y+1/2, z'
'-x+1/2, y+1/2, -z+1/2'
'-x, -y, -z'
'x, -y, z-1/2'
'-x+1/2, -y+1/2, -z'
'x+1/2, -y+1/2, z-1/2'

loop_
_atom_site_label
_atom_site_type_symbol
_atom_site_fract_x
_atom_site_fract_y
_atom_site_fract_z
_atom_site_U_iso_or_equiv
_atom_site_adp_type
_atom_site_occupancy
_atom_site_symmetry_multiplicity
_atom_site_calc_flag
_atom_site_refinement_flags
Eu1 Eu 0.423698(8) 0.330742(18) 0.206850(10) 0.01760(7) Uani 1 1 d .
C1 C 0.3564(2) 0.5375(5) 0.3049(3) 0.0383(14) Uani 1 1 d .
H1 H 0.3810 0.5865 0.2849 0.046 Uiso 1 1 calc R
C2 C 0.3254(3) 0.5872(5) 0.3521(3) 0.0466(16) Uani 1 1 d .
H2 H 0.3297 0.6669 0.3636 0.056 Uiso 1 1 calc R
C3 C 0.2877(2) 0.5165(5) 0.3822(3) 0.0440(15) Uani 1 1 d .
H3 H 0.2666 0.5474 0.4145 0.053 Uiso 1 1 calc R
C4 C 0.2824(2) 0.3985(5) 0.3626(3) 0.0315(12) Uani 1 1 d .
C5 C 0.3170(2) 0.3554(5) 0.3149(3) 0.0286(12) Uani 1 1 d .
C6 C 0.31165(19) 0.2309(4) 0.2926(2) 0.0247(11) Uani 1 1 d .
C7 C 0.2728(2) 0.1528(4) 0.3185(3) 0.0291(12) Uani 1 1 d .
C8 C 0.2722(2) 0.0327(4) 0.2982(3) 0.0338(13) Uani 1 1 d .
H8 H 0.2478 -0.0214 0.3146 0.041 Uiso 1 1 calc R
C9 C 0.3090(2) -0.0022(5) 0.2532(3) 0.0388(14) Uani 1 1 d .
H9 H 0.3100 -0.0807 0.2390 0.047 Uiso 1 1 calc R
C10 C 0.3436(2) 0.0801(5) 0.2300(3) 0.0361(13) Uani 1 1 d .
H10 H 0.3670 0.0547 0.1987 0.043 Uiso 1 1 calc R
C11 C 0.2386(2) 0.2021(5) 0.3650(3) 0.0316(12) Uani 1 1 d .
C12 C 0.2432(2) 0.3155(5) 0.3877(3) 0.0340(13) Uani 1 1 d .
C13 C 0.1805(2) 0.2356(5) 0.4405(3) 0.0331(13) Uani 1 1 d .
C14 C 0.5172(2) 0.3466(4) 0.1247(3) 0.0272(12) Uani 1 1 d .
C15 C 0.5595(2) 0.3277(4) 0.0760(3) 0.0266(12) Uani 1 1 d .
C16 C 0.5909(2) 0.2249(5) 0.0811(2) 0.0334(13) Uani 1 1 d .
H16 H 0.5863 0.1703 0.1148 0.040 Uiso 1 1 calc R
C17 C 0.6301(2) 0.2038(5) 0.0346(3) 0.0389(14) Uani 1 1 d .
H17 H 0.6510 0.1343 0.0376 0.047 Uiso 1 1 calc R
C18 C 0.6377(2) 0.2853(5) -0.0156(2) 0.0311(12) Uani 1 1 d .
C19 C 0.6068(2) 0.3903(5) -0.0178(3) 0.0394(14) Uani 1 1 d .
H19 H 0.6127 0.4482 -0.0493 0.047 Uiso 1 1 calc R
C20 C 0.5674(2) 0.4086(5) 0.0269(3) 0.0382(14) Uani 1 1 d .
H20 H 0.5459 0.4772 0.0236 0.046 Uiso 1 1 calc R
C21 C 0.3403(2) 0.3078(5) 0.0986(3) 0.0300(13) Uani 1 1 d .
C22 C 0.2938(2) 0.2816(5) 0.0473(2) 0.0298(12) Uani 1 1 d .
C23 C 0.2977(2) 0.1821(5) 0.0056(3) 0.0389(15) Uani 1 1 d .
H23 H 0.3298 0.1360 0.0094 0.047 Uiso 1 1 calc R
C24 C 0.2456(3) 0.3476(5) 0.0409(3) 0.0418(16) Uani 1 1 d .
H24 H 0.2423 0.4133 0.0683 0.050 Uiso 1 1 calc R
C25 C 0.4656(2) -0.1082(5) 0.2027(3) 0.0440(16) Uani 1 1 d .
H25 H 0.4429 -0.0674 0.1706 0.053 Uiso 1 1 calc R
C26 C 0.5000 -0.0459(6) 0.2500 0.0343(19) Uani 1 2 d S
C27 C 0.5000 0.0868(6) 0.2500 0.0342(19) Uani 1 2 d S
C28 C 0.4655(2) 0.7699(5) 0.2038(3) 0.0433(16) Uani 1 1 d .
H28 H 0.4418 0.7285 0.1729 0.052 Uiso 1 1 calc R
C29 C 0.5000 0.7076(6) 0.2500 0.0314(18) Uani 1 2 d S
C30 C 0.5000 0.5745(5) 0.2500 0.0223(15) Uani 1 2 d S
N1 N 0.35340(17) 0.4250(4) 0.28630(19) 0.0267(10) Uani 1 1 d .
N2 N 0.34697(18) 0.1928(4) 0.2479(2) 0.0293(10) Uani 1 1 d .
N3 N 0.2067(2) 0.3358(4) 0.4341(3) 0.0389(13) Uani 1 1 d .
H3A H 0.2020 0.4011 0.4550 0.047 Uiso 1 1 calc R
N4 N 0.19769(18) 0.1504(4) 0.3975(2) 0.0309(11) Uani 1 1 d .
O1 O 0.34184(14) 0.4054(3) 0.13151(17) 0.0299(8) Uani 1 1 d .
O2 O 0.37754(15) 0.2289(3) 0.11024(17) 0.0356(9) Uani 1 1 d .
O3 O 0.46935(14) 0.3848(4) 0.10380(17) 0.0380(10) Uani 1 1 d .
O4 O 0.52854(15) 0.3209(3) 0.18536(17) 0.0263(8) Uani 1 1 d .
O5 O 0.46068(15) 0.1379(3) 0.2153(2) 0.0366(10) Uani 1 1 d .
O6 O 0.45696(14) 0.5241(3) 0.22421(18) 0.0308(9) Uani 1 1 d .

loop_
_atom_site_aniso_label
_atom_site_aniso_U_11
_atom_site_aniso_U_22
_atom_site_aniso_U_33
_atom_site_aniso_U_23
_atom_site_aniso_U_13
_atom_site_aniso_U_12
Eu1 0.01594(13) 0.01698(13) 0.02007(14) -0.00061(8) 0.00278(10) -0.00011(8)
C1 0.037(3) 0.031(3) 0.051(3) -0.005(2) 0.022(2) -0.003(2)
C2 0.050(3) 0.024(3) 0.069(4) -0.012(3) 0.024(3) -0.002(3)
C3 0.044(3) 0.036(3) 0.056(4) -0.008(3) 0.025(3) -0.002(3)
C4 0.030(3) 0.031(3) 0.035(3) -0.002(2) 0.012(2) -0.001(2)
C5 0.027(3) 0.030(2) 0.029(3) 0.007(2) 0.005(2) 0.003(2)
C6 0.024(2) 0.029(2) 0.022(2) -0.003(2) 0.0041(18) -0.005(2)
C7 0.028(3) 0.035(3) 0.026(3) -0.001(2) 0.004(2) -0.007(2)
C8 0.030(3) 0.025(3) 0.046(3) 0.003(2) 0.005(2) -0.012(2)
C9 0.039(3) 0.033(3) 0.047(3) -0.008(3) 0.015(2) -0.009(2)
C10 0.037(3) 0.032(3) 0.042(3) -0.010(2) 0.014(2) -0.006(2)
C11 0.027(3) 0.036(3) 0.034(3) 0.000(2) 0.013(2) -0.007(2)
C12 0.027(3) 0.044(3) 0.032(3) 0.001(2) 0.013(2) -0.002(2)
C13 0.030(3) 0.041(3) 0.029(3) 0.007(2) 0.007(2) -0.001(2)
C14 0.025(3) 0.032(3) 0.026(3) -0.005(2) 0.006(2) -0.002(2)
C15 0.019(2) 0.040(3) 0.021(2) -0.0010(19) 0.0073(19) -0.0013(19)
C16 0.040(3) 0.035(3) 0.027(3) 0.005(2) 0.013(2) 0.006(2)
C17 0.039(3) 0.036(3) 0.043(3) 0.001(3) 0.011(3) 0.010(3)
C18 0.028(3) 0.038(3) 0.029(3) 0.004(2) 0.013(2) 0.004(2)
C19 0.033(3) 0.047(3) 0.041(3) 0.015(3) 0.019(2) 0.012(3)
C20 0.035(3) 0.045(3) 0.036(3) 0.008(3) 0.006(2) 0.011(3)
C21 0.030(3) 0.036(3) 0.024(3) 0.005(2) -0.001(2) -0.004(2)
C22 0.026(3) 0.037(3) 0.025(2) 0.001(2) 0.001(2) -0.006(2)
C23 0.030(3) 0.045(3) 0.040(3) -0.016(2) -0.006(2) 0.002(2)
C24 0.045(3) 0.042(3) 0.037(3) -0.015(2) -0.006(3) 0.004(3)
C25 0.043(3) 0.019(3) 0.067(4) 0.002(3) -0.009(3) 0.004(2)
C26 0.022(3) 0.018(3) 0.062(5) 0.000 -0.003(3) 0.000
C27 0.025(4) 0.020(3) 0.057(5) 0.000 0.003(3) 0.000
C28 0.039(3) 0.023(3) 0.065(4) -0.005(3) -0.014(3) 0.003(2)
C29 0.026(4) 0.015(3) 0.052(5) 0.000 0.000(3) 0.000
C30 0.030(3) 0.011(3) 0.027(3) 0.000 0.008(3) 0.000
N1 0.025(2) 0.027(2) 0.029(2) 0.0010(17) 0.0108(17) -0.0005(17)
N2 0.027(2) 0.028(2) 0.035(2) -0.0056(18) 0.0094(18) -0.0032(18)
N3 0.036(3) 0.045(3) 0.039(3) -0.014(2) 0.021(2) -0.009(2)
N4 0.024(2) 0.042(2) 0.029(2) -0.0003(18) 0.0147(18) -0.0015(18)
O1 0.0259(17) 0.0295(18) 0.0333(19) -0.0057(15) -0.0028(14) 0.0033(15)
O2 0.040(2) 0.0332(19) 0.0322(19) -0.0075(16) -0.0060(16) 0.0024(17)
O3 0.0257(18) 0.062(3) 0.0268(19) 0.0032(18) 0.0074(14) 0.0113(18)
O4 0.0249(18) 0.0337(19) 0.0207(18) 0.0005(13) 0.0040(14) 0.0003(14)
O5 0.0278(19) 0.0181(16) 0.061(3) -0.0008(17) -0.0106(18) -0.0001(15)
O6 0.0274(18) 0.0192(17) 0.047(2) 0.0013(15) 0.0097(15) -0.0013(14)

loop_
_atom_type_symbol
_atom_type_description
_atom_type_scat_dispersion_real
_atom_type_scat_dispersion_imag
_atom_type_scat_source
C C 0.0033 0.0016 'International Tables Vol C Tables 4.2.6.8 and 6.1.1.4'
H H 0.0000 0.0000 'International Tables Vol C Tables 4.2.6.8 and 6.1.1.4'
N N 0.0061 0.0033 'International Tables Vol C Tables 4.2.6.8 and 6.1.1.4'
O O 0.0106 0.0060 'International Tables Vol C Tables 4.2.6.8 and 6.1.1.4'
Eu Eu -0.1578 3.6682 'International Tables Vol C Tables 4.2.6.8 and 6.1.1.4'

loop_
_geom_angle_atom_site_label_1
_geom_angle_atom_site_label_2
_geom_angle_atom_site_label_3
_geom_angle
_geom_angle_site_symmetry_1
_geom_angle_site_symmetry_3
O6 Eu1 O5 136.69(13) . .
O6 Eu1 O4 76.99(11) . 2_655
O5 Eu1 O4 74.92(12) . 2_655
O6 Eu1 O2 133.13(12) . .
O5 Eu1 O2 76.44(12) . .
O4 Eu1 O2 149.16(11) 2_655 .
O6 Eu1 O3 74.12(13) . .
O5 Eu1 O3 95.18(14) . .
O4 Eu1 O3 123.69(12) 2_655 .
O2 Eu1 O3 70.05(13) . .
O6 Eu1 O1 91.09(11) . .
O5 Eu1 O1 128.59(12) . .
O4 Eu1 O1 148.90(11) 2_655 .
O2 Eu1 O1 53.27(11) . .
O3 Eu1 O1 78.66(11) . .
O6 Eu1 N2 138.74(13) . .
O5 Eu1 N2 72.77(13) . .
O4 Eu1 N2 88.97(13) 2_655 .
O2 Eu1 N2 71.74(13) . .
O3 Eu1 N2 141.66(13) . .
O1 Eu1 N2 81.25(12) . .
O6 Eu1 O4 74.86(11) . .
O5 Eu1 O4 66.68(11) . .
O4 Eu1 O4 75.64(13) 2_655 .
O2 Eu1 O4 103.10(12) . .
O3 Eu1 O4 50.67(11) . .
O1 Eu1 O4 129.28(11) . .
N2 Eu1 O4 139.07(12) . .
O6 Eu1 N1 76.61(12) . .
O5 Eu1 N1 125.82(13) . .
O4 Eu1 N1 75.61(12) 2_655 .
O2 Eu1 N1 113.40(12) . .
O3 Eu1 N1 138.92(13) . .
O1 Eu1 N1 73.70(12) . .
N2 Eu1 N1 62.29(12) . .
O4 Eu1 N1 143.16(11) . .
O6 Eu1 Eu1 68.77(8) . 2_655
O5 Eu1 Eu1 68.44(9) . 2_655
O4 Eu1 Eu1 40.18(9) 2_655 2_655
O2 Eu1 Eu1 133.95(9) . 2_655
O3 Eu1 Eu1 84.17(8) . 2_655
O1 Eu1 Eu1 156.57(8) . 2_655
N2 Eu1 Eu1 121.71(10) . 2_655
O4 Eu1 Eu1 35.70(7) . 2_655
N1 Eu1 Eu1 111.11(8) . 2_655
N1 C1 C2 124.4(5) . .
N1 C1 H1 117.8 . .
C2 C1 H1 117.8 . .
C1 C2 C3 119.1(5) . .
C1 C2 H2 120.4 . .
C3 C2 H2 120.4 . .
C4 C3 C2 118.1(5) . .
C4 C3 H3 120.9 . .
C2 C3 H3 120.9 . .
C3 C4 C5 118.4(5) . .
C3 C4 C12 124.3(5) . .
C5 C4 C12 117.3(5) . .
N1 C5 C4 122.7(5) . .
N1 C5 C6 117.7(5) . .
C4 C5 C6 119.5(5) . .
N2 C6 C7 121.5(4) . .
N2 C6 C5 117.1(4) . .
C7 C6 C5 121.3(4) . .
C8 C7 C6 118.4(5) . .
C8 C7 C11 125.1(5) . .
C6 C7 C11 116.5(5) . .
C9 C8 C7 118.1(5) . .
C9 C8 H8 120.9 . .
C7 C8 H8 120.9 . .
C10 C9 C8 119.0(5) . .
C10 C9 H9 120.5 . .
C8 C9 H9 120.5 . .
N2 C10 C9 125.9(5) . .
N2 C10 H10 117.1 . .
C9 C10 H10 117.1 . .
C12 C11 N4 106.3(5) . .
C12 C11 C7 123.7(5) . .
N4 C11 C7 130.0(5) . .
C11 C12 N3 110.5(5) . .
C11 C12 C4 121.6(5) . .
N3 C12 C4 127.9(5) . .
N3 C13 N4 111.1(5) . .
N3 C13 C18 125.8(5) . 8_456
N4 C13 C18 123.1(5) . 8_456
O4 C14 O3 120.6(5) . .
O4 C14 C15 120.1(5) . .
O3 C14 C15 119.3(5) . .
C20 C15 C16 119.9(5) . .
C20 C15 C14 121.9(5) . .
C16 C15 C14 118.3(4) . .
C15 C16 C17 119.2(5) . .
C15 C16 H16 120.4 . .
C17 C16 H16 120.4 . .
C18 C17 C16 120.9(5) . .
C18 C17 H17 119.5 . .
C16 C17 H17 119.5 . .
C17 C18 C19 118.3(5) . .
C17 C18 C13 119.4(5) . 8
C19 C18 C13 122.1(5) . 8
C20 C19 C18 120.2(5) . .
C20 C19 H19 119.9 . .
C18 C19 H19 119.9 . .
C15 C20 C19 121.4(5) . .
C15 C20 H20 119.3 . .
C19 C20 H20 119.3 . .
O2 C21 O1 121.2(4) . .
O2 C21 C22 117.9(5) . .
O1 C21 C22 120.9(5) . .
C24 C22 C23 118.5(5) . .
C24 C22 C21 122.5(5) . .
C23 C22 C21 118.9(5) . .
C24 C23 C22 120.5(5) 7 .
C24 C23 H23 119.8 7 .
C22 C23 H23 119.8 . .
C22 C24 C23 121.0(5) . 7
C22 C24 H24 119.5 . .
C23 C24 H24 119.5 7 .
C28 C25 C26 119.6(5) 1_545 .
C28 C25 H25 120.2 1_545 .
C26 C25 H25 120.2 . .
C25 C26 C25 119.5(7) . 2_655
C25 C26 C27 120.2(3) . .
C25 C26 C27 120.2(3) 2_655 .
O5 C27 O5 125.8(6) 2_655 .
O5 C27 C26 117.1(3) 2_655 .
O5 C27 C26 117.1(3) . .
C25 C28 C29 121.1(5) 1_565 .
C25 C28 H28 119.4 1_565 .
C29 C28 H28 119.4 . .
C28 C29 C28 118.9(7) 2_655 .
C28 C29 C30 120.5(3) 2_655 .
C28 C29 C30 120.5(3) . .
O6 C30 O6 126.1(6) 2_655 .
O6 C30 C29 116.9(3) 2_655 .
O6 C30 C29 116.9(3) . .
C1 N1 C5 117.2(4) . .
C1 N1 Eu1 122.1(3) . .
C5 N1 Eu1 120.3(3) . .
C10 N2 C6 117.0(4) . .
C10 N2 Eu1 120.9(3) . .
C6 N2 Eu1 121.9(3) . .
C13 N3 C12 105.9(5) . .
C13 N3 H3A 127.0 . .
C12 N3 H3A 127.0 . .
C11 N4 C13 106.1(4) . .
C21 O1 Eu1 90.5(3) . .
C21 O2 Eu1 94.7(3) . .
C14 O3 Eu1 95.8(3) . .
C14 O4 Eu1 157.3(3) . 2_655
C14 O4 Eu1 91.3(3) . .
Eu1 O4 Eu1 104.12(13) 2_655 .
C27 O5 Eu1 136.3(4) . .
C30 O6 Eu1 138.1(3) . .

loop_
_geom_bond_atom_site_label_1
_geom_bond_atom_site_label_2
_geom_bond_distance
_geom_bond_site_symmetry_2
Eu1 O6 2.335(3) .
Eu1 O5 2.348(3) .
Eu1 O4 2.363(3) 2_655
Eu1 O2 2.436(3) .
Eu1 O3 2.513(4) .
Eu1 O1 2.521(3) .
Eu1 N2 2.611(4) .
Eu1 O4 2.612(4) .
Eu1 N1 2.660(4) .
Eu1 Eu1 3.9265(5) 2_655
C1 N1 1.320(7) .
C1 C2 1.382(8) .
C1 H1 0.9300 .
C2 C3 1.391(8) .
C2 H2 0.9300 .
C3 C4 1.388(7) .
C3 H3 0.9300 .
C4 C5 1.417(7) .
C4 C12 1.454(7) .
C5 N1 1.347(6) .
C5 C6 1.474(7) .
C6 N2 1.367(6) .
C6 C7 1.419(7) .
C7 C8 1.413(7) .
C7 C11 1.419(7) .
C8 C9 1.383(8) .
C8 H8 0.9300 .
C9 C10 1.360(8) .
C9 H9 0.9300 .
C10 N2 1.319(6) .
C10 H10 0.9300 .
C11 C12 1.357(7) .
C11 N4 1.366(7) .
C12 N3 1.363(7) .
C13 N3 1.306(7) .
C13 N4 1.381(7) .
C13 C18 1.440(7) 8_456
C14 O4 1.260(6) .
C14 O3 1.267(6) .
C14 C15 1.497(7) .
C15 C20 1.369(7) .
C15 C16 1.382(7) .
C16 C17 1.412(8) .
C16 H16 0.9300 .
C17 C18 1.390(8) .
C17 H17 0.9300 .
C18 C19 1.397(8) .
C18 C13 1.440(7) 8
C19 C20 1.385(7) .
C19 H19 0.9300 .
C20 H20 0.9300 .
C21 O2 1.270(6) .
C21 O1 1.282(6) .
C21 C22 1.483(7) .
C22 C24 1.377(8) .
C22 C23 1.409(7) .
C23 C24 1.379(8) 7
C23 H23 0.9300 .
C24 C23 1.379(8) 7
C24 H24 0.9300 .
C25 C28 1.373(8) 1_545
C25 C26 1.392(7) .
C25 H25 0.9300 .
C26 C25 1.392(7) 2_655
C26 C27 1.495(10) .
C27 O5 1.264(5) 2_655
C27 O5 1.264(5) .
C28 C25 1.373(8) 1_565
C28 C29 1.380(6) .
C28 H28 0.9300 .
C29 C28 1.380(6) 2_655
C29 C30 1.498(9) .
C30 O6 1.254(4) 2_655
C30 O6 1.254(4) .
N3 H3A 0.8600 .
O4 Eu1 2.363(3) 2_655
